data_1546918
loop_
_publ_author_name
'Marichev, Kostiantyn O.'
'Garcia, Estevan C.'
'BHOWMICK, KARTICK CHANDRA'
'Wherritt, Daniel J.'
'Arman, Hadi'
'Doyle, Michael P.'

_publ_section_title
;
 Highly selective acylation of polyamines and aminoglycosides by
 5-acyl-5-phenyl-1,5-dihydro-4H-pyrazol-4-ones
;
_journal_name_full 'Chem. Sci.'
_journal_paper_doi 10.1039/C7SC03184J
_journal_year 2017
_chemical_formula_moiety 'C27 H22 N2 O2'
_chemical_formula_sum 'C27 H22 N2 O2'
_chemical_formula_weight 406.48
_space_group_crystal_system triclinic
_space_group_IT_number 2
_space_group_name_Hall '-P 1'
_space_group_name_H-M_alt 'P -1'
_symmetry_space_group_name_Hall '-P 1'
_symmetry_space_group_name_H-M 'P -1'
_atom_sites_solution_hydrogens mixed
_atom_sites_solution_primary direct
_audit_creation_date 2016-04-12
_audit_creation_method
;
Olex2 1.2
(compiled 2016.02.19 svn.r3266 for OlexSys, GUI svn.r5155)
;
_audit_update_record
;
2017-07-20 deposited with the CCDC.
2017-08-30 downloaded from the CCDC.
;
_cell_angle_alpha 69.385(6)
_cell_angle_beta 82.282(6)
_cell_angle_gamma 87.431(7)
_cell_formula_units_Z 2
_cell_length_a 5.7431(13)
_cell_length_b 12.655(3)
_cell_length_c 15.118(4)
_cell_measurement_reflns_used 5088
_cell_measurement_temperature 98
_cell_measurement_theta_max 27.6
_cell_measurement_theta_min 3.2
_cell_volume 1019.1(4)
_computing_cell_refinement
;
CrystalClear-SM Auto 2.0 r15 (Rigaku, 2011)
;
_computing_data_collection
;
CrystalClear-SM Auto 2.0 r15 (Rigaku, 2011)
;
_computing_data_reduction
;
CrystalClear-SM Auto 2.0 r15 (Rigaku, 2011)
;
_computing_molecular_graphics 'Olex2 (Dolomanov et al., 2009)'
_computing_publication_material 'Olex2 (Dolomanov et al., 2009)'
_computing_structure_refinement 'ShelXL (Sheldrick, 2015)'
_computing_structure_solution 'ShelXT (Sheldrick, 2015)'
_diffrn_ambient_temperature 98
_diffrn_detector CCD
_diffrn_detector_area_resol_mean 28.5714
_diffrn_measured_fraction_theta_full 0.995
_diffrn_measured_fraction_theta_max 0.995
_diffrn_measurement_details
;
scan:
    Number of images: 246
               Slice: -68.0000 - 55.0000
         Image width: 0.5000
            Exp time: 50.0000
       Rotation axis: Omega
               Omega: 0.0000
               Kappa: 70.0000
                 Phi: 270.0000
                 XTD: 35.0000
              2theta: -35.0000
scan:
    Number of images: 210
               Slice: -125.0000 - -20.0000
         Image width: 0.5000
            Exp time: 50.0000
       Rotation axis: Omega
               Omega: 0.0000
               Kappa: 0.0000
                 Phi: 270.0000
                 XTD: 35.0000
              2theta: -35.0000
scan:
    Number of images: 102
               Slice: -55.0000 - -4.0000
         Image width: 0.5000
            Exp time: 50.0000
       Rotation axis: Omega
               Omega: 0.0000
               Kappa: 70.0000
                 Phi: 0.0000
                 XTD: 35.0000
              2theta: -35.0000
scan:
    Number of images: 98
               Slice: -51.0000 - -2.0000
         Image width: 0.5000
            Exp time: 50.0000
       Rotation axis: Omega
               Omega: 0.0000
               Kappa: 70.0000
                 Phi: 90.0000
                 XTD: 35.0000
              2theta: -35.0000
scan:
    Number of images: 70
               Slice: -115.0000 - -80.0000
         Image width: 0.5000
            Exp time: 50.0000
       Rotation axis: Omega
               Omega: 0.0000
               Kappa: 0.0000
                 Phi: 180.0000
                 XTD: 35.0000
              2theta: -35.0000
;
_diffrn_measurement_device
;
AFC12 (Right): Kappa 3 circle
;
_diffrn_measurement_device_type
;
Rigaku Saturn724 (2x2 bin mode)
;
_diffrn_measurement_method 'profile data from \w-scans'
_diffrn_measurement_specimen_support Loop
_diffrn_orient_matrix_type d*Trek
_diffrn_orient_matrix_UB_11 -0.170466
_diffrn_orient_matrix_UB_12 -0.039953
_diffrn_orient_matrix_UB_13 0.010567
_diffrn_orient_matrix_UB_21 -0.018015
_diffrn_orient_matrix_UB_22 0.080945
_diffrn_orient_matrix_UB_23 0.007739
_diffrn_orient_matrix_UB_31 0.008381
_diffrn_orient_matrix_UB_32 -0.016981
_diffrn_orient_matrix_UB_33 -0.068271
_diffrn_radiation_monochromator 'Graphite Monochromator'
_diffrn_radiation_type MoK\a
_diffrn_radiation_wavelength 0.71075
_diffrn_reflns_av_R_equivalents 0.0627
_diffrn_reflns_av_unetI/netI 0.0956
_diffrn_reflns_Laue_measured_fraction_full 0.995
_diffrn_reflns_Laue_measured_fraction_max 0.995
_diffrn_reflns_limit_h_max 6
_diffrn_reflns_limit_h_min -6
_diffrn_reflns_limit_k_max 15
_diffrn_reflns_limit_k_min -15
_diffrn_reflns_limit_l_max 18
_diffrn_reflns_limit_l_min -17
_diffrn_reflns_number 6632
_diffrn_reflns_point_group_measured_fraction_full 0.995
_diffrn_reflns_point_group_measured_fraction_max 0.995
_diffrn_reflns_theta_full 25.050
_diffrn_reflns_theta_max 25.050
_diffrn_reflns_theta_min 3.232
_diffrn_source 'Sealed Tube'
_diffrn_source_current 40.0
_diffrn_source_power 2.0
_diffrn_source_voltage 50.0
_exptl_absorpt_coefficient_mu 0.084
_exptl_absorpt_correction_T_max 1.000
_exptl_absorpt_correction_T_min 0.546
_exptl_absorpt_correction_type multi-scan
_exptl_absorpt_process_details 'ABSCOR (Higashi, 1995)'
_exptl_crystal_colour 'clear colourless'
_exptl_crystal_colour_lustre clear
_exptl_crystal_colour_primary colourless
_exptl_crystal_density_diffrn 1.325
_exptl_crystal_description plate
_exptl_crystal_F_000 428
_exptl_crystal_size_max 0.33
_exptl_crystal_size_mid 0.13
_exptl_crystal_size_min 0.1
_refine_diff_density_max 0.301
_refine_diff_density_min -0.338
_refine_diff_density_rms 0.075
_refine_ls_extinction_method none
_refine_ls_goodness_of_fit_ref 1.001
_refine_ls_hydrogen_treatment mixed
_refine_ls_matrix_type full
_refine_ls_number_parameters 301
_refine_ls_number_reflns 3572
_refine_ls_number_restraints 0
_refine_ls_restrained_S_all 1.001
_refine_ls_R_factor_all 0.0770
_refine_ls_R_factor_gt 0.0610
_refine_ls_shift/su_max 0.001
_refine_ls_shift/su_mean 0.000
_refine_ls_structure_factor_coef Fsqd
_refine_ls_weighting_details 'w=1/[\s^2^(Fo^2^)+(0.0100P)^2^+0.8000P] where P=(Fo^2^+2Fc^2^)/3'
_refine_ls_weighting_scheme calc
_refine_ls_wR_factor_gt 0.1302
_refine_ls_wR_factor_ref 0.1385
_reflns_Friedel_coverage 0.000
_reflns_number_gt 2697
_reflns_number_total 3572
_reflns_threshold_expression 'I > 2\s(I)'
_cod_data_source_file c7sc03184j2.cif
_cod_data_source_block cd1436a
_cod_database_code 1546918
_shelx_space_group_comment
;
The symmetry employed for this shelxl refinement is uniquely defined
by the following loop, which should always be used as a source of
symmetry information in preference to the above space-group names.
They are only intended as comments.
;
_shelx_estimated_absorpt_t_max 0.992
_shelx_estimated_absorpt_t_min 0.973
_olex2_refinement_description
;
1. Fixed Uiso
 At 1.2 times of:
  All C(H) groups, All C(H,H,H,H,H,H,H,H) groups
2.a Aromatic/amide H refined with riding coordinates:
 C15(H15), C21(H21), C20(H20), C11(H11), C14(H14), C17(H17), C18(H18),
 C13(H13), C12(H12), C8(H8), C27(H27), C23(H23), C24(H24), C26(H26), C25(H25)
;
_shelx_shelxl_version_number 2014/7
_olex2_exptl_crystal_mounting_method glassfiber
_olex2_submission_special_instructions 'No special instructions were received'

loop_
_space_group_symop_operation_xyz
'x, y, z'
'-x, -y, -z'

loop_
_atom_site_label
_atom_site_type_symbol
_atom_site_fract_x
_atom_site_fract_y
_atom_site_fract_z
_atom_site_U_iso_or_equiv
_atom_site_adp_type
_atom_site_occupancy
_atom_site_site_symmetry_order
_atom_site_calc_flag
_atom_site_refinement_flags_posn
O2 O 0.8951(3) 0.47125(14) 0.67315(12) 0.0375(4) Uani 1 1 d .
O1 O 0.6242(2) 0.36480(12) 0.78905(10) 0.0277(4) Uani 1 1 d .
N2 N 0.9116(3) 0.41413(16) 0.96269(14) 0.0298(5) Uani 1 1 d .
N1 N 0.7766(3) 0.50679(16) 0.93983(13) 0.0295(4) Uani 1 1 d .
C9 C 0.7303(4) 0.40881(18) 0.69649(15) 0.0255(5) Uani 1 1 d .
C10 C 0.6118(4) 0.36862(18) 0.63272(15) 0.0258(5) Uani 1 1 d .
C15 C 0.7192(4) 0.39236(19) 0.53966(16) 0.0307(5) Uani 1 1 d .
H15 H 0.8668 0.4300 0.5197 0.037 Uiso 1 1 calc R
C21 C 0.2971(4) 0.57217(19) 0.78930(15) 0.0271(5) Uani 1 1 d .
H21 H 0.2725 0.4991 0.7879 0.032 Uiso 1 1 calc R
C16 C 0.4860(4) 0.59127(19) 0.83105(15) 0.0262(5) Uani 1 1 d .
C20 C 0.1458(4) 0.65876(19) 0.75014(15) 0.0273(5) Uani 1 1 d .
H20 H 0.0174 0.6438 0.7227 0.033 Uiso 1 1 calc R
C11 C 0.3977(4) 0.31327(18) 0.66158(16) 0.0291(5) Uani 1 1 d .
H11 H 0.3245 0.2964 0.7252 0.035 Uiso 1 1 calc R
C14 C 0.6112(4) 0.3612(2) 0.47626(17) 0.0355(6) Uani 1 1 d .
H14 H 0.6848 0.3774 0.4128 0.043 Uiso 1 1 calc R
C2 C 0.7141(4) 0.40259(19) 0.85406(15) 0.0262(5) Uani 1 1 d .
C17 C 0.5149(4) 0.70002(19) 0.83183(16) 0.0306(5) Uani 1 1 d .
H17 H 0.6421 0.7149 0.8600 0.037 Uiso 1 1 calc R
C3 C 0.6495(4) 0.50160(18) 0.87295(15) 0.0258(5) Uani 1 1 d .
C18 C 0.3637(4) 0.78582(19) 0.79277(17) 0.0313(5) Uani 1 1 d .
H18 H 0.3872 0.8586 0.7951 0.038 Uiso 1 1 calc R
C1 C 0.8827(4) 0.34890(18) 0.91101(15) 0.0263(5) Uani 1 1 d .
C4 C 1.0254(4) 0.24816(19) 0.92222(16) 0.0275(5) Uani 1 1 d .
C19 C 0.1759(4) 0.76818(19) 0.74969(15) 0.0276(5) Uani 1 1 d .
C22 C 0.0158(4) 0.86013(19) 0.70414(17) 0.0318(5) Uani 1 1 d .
C13 C 0.3978(4) 0.3070(2) 0.50480(19) 0.0389(6) Uani 1 1 d .
H13 H 0.3235 0.2862 0.4608 0.047 Uiso 1 1 calc R
C12 C 0.2901(4) 0.2824(2) 0.59754(19) 0.0382(6) Uani 1 1 d .
H12 H 0.1428 0.2445 0.6172 0.046 Uiso 1 1 calc R
C8 C 1.0253(4) 0.1745(2) 0.87666(17) 0.0327(5) Uani 1 1 d .
H8 H 0.9195 0.1779 0.8325 0.039 Uiso 1 1 calc R
C5 C 1.2090(4) 0.2205(2) 0.98849(18) 0.0336(5) Uani 1 1 d .
C27 C -0.0826(4) 0.8622(2) 0.62438(18) 0.0392(6) Uani 1 1 d .
H27 H -0.0429 0.8048 0.5980 0.047 Uiso 1 1 calc R
C7 C 1.2112(5) 0.0864(2) 0.90342(19) 0.0380(6) Uani 1 1 d .
C23 C -0.0440(4) 0.9478(2) 0.73956(19) 0.0368(6) Uani 1 1 d .
H23 H 0.0223 0.9495 0.7933 0.044 Uiso 1 1 calc R
C6 C 1.3285(5) 0.1139(2) 0.9790(2) 0.0421(6) Uani 1 1 d .
C24 C -0.1973(4) 1.0313(2) 0.6974(2) 0.0436(7) Uani 1 1 d .
H24 H -0.2356 1.0899 0.7225 0.052 Uiso 1 1 calc R
C26 C -0.2366(5) 0.9459(2) 0.5829(2) 0.0496(7) Uani 1 1 d .
H26 H -0.3027 0.9453 0.5288 0.059 Uiso 1 1 calc R
C25 C -0.2959(5) 1.0311(2) 0.6196(2) 0.0482(7) Uani 1 1 d .
H25 H -0.4032 1.0884 0.5913 0.058 Uiso 1 1 calc R
H7A H 1.143(5) 0.011(3) 0.926(2) 0.058 Uiso 1 1 d R
H5A H 1.135(5) 0.206(2) 1.057(2) 0.058 Uiso 1 1 d R
H5B H 1.321(5) 0.284(2) 0.971(2) 0.058 Uiso 1 1 d R
H6A H 1.496(5) 0.126(2) 0.965(2) 0.058 Uiso 1 1 d R
H7B H 1.324(5) 0.095(2) 0.847(2) 0.058 Uiso 1 1 d R
H6B H 1.310(5) 0.044(3) 1.041(2) 0.058 Uiso 1 1 d R
H2 H 1.018(5) 0.406(2) 0.999(2) 0.058 Uiso 1 1 d R

loop_
_atom_site_aniso_label
_atom_site_aniso_U_11
_atom_site_aniso_U_22
_atom_site_aniso_U_33
_atom_site_aniso_U_23
_atom_site_aniso_U_13
_atom_site_aniso_U_12
O2 0.0436(10) 0.0499(11) 0.0255(9) -0.0227(8) 0.0048(7) -0.0153(8)
O1 0.0359(8) 0.0349(9) 0.0180(8) -0.0168(7) -0.0008(6) -0.0021(7)
N2 0.0380(11) 0.0378(12) 0.0194(10) -0.0174(8) -0.0027(8) 0.0001(9)
N1 0.0359(10) 0.0359(11) 0.0198(10) -0.0134(8) -0.0046(8) 0.0033(8)
C9 0.0328(12) 0.0289(12) 0.0190(11) -0.0151(9) 0.0004(9) 0.0023(9)
C10 0.0339(12) 0.0260(11) 0.0225(12) -0.0145(9) -0.0068(9) 0.0069(9)
C15 0.0392(13) 0.0326(12) 0.0241(12) -0.0157(10) -0.0022(10) 0.0027(10)
C21 0.0321(12) 0.0339(12) 0.0197(11) -0.0166(9) 0.0024(9) -0.0016(9)
C16 0.0308(12) 0.0348(13) 0.0157(11) -0.0139(9) 0.0024(8) -0.0001(9)
C20 0.0302(11) 0.0357(13) 0.0207(12) -0.0169(10) 0.0000(9) -0.0004(9)
C11 0.0343(12) 0.0310(12) 0.0247(12) -0.0129(10) -0.0052(9) 0.0030(10)
C14 0.0533(15) 0.0378(14) 0.0220(13) -0.0192(10) -0.0068(11) 0.0089(11)
C2 0.0318(12) 0.0347(12) 0.0171(11) -0.0158(9) -0.0015(9) -0.0010(9)
C17 0.0362(13) 0.0371(13) 0.0239(12) -0.0173(10) -0.0040(9) -0.0011(10)
C3 0.0309(11) 0.0338(12) 0.0152(11) -0.0128(9) 0.0004(8) -0.0010(9)
C18 0.0395(13) 0.0303(12) 0.0290(13) -0.0170(10) -0.0023(10) -0.0018(10)
C1 0.0315(12) 0.0326(12) 0.0190(11) -0.0151(9) -0.0003(9) -0.0008(9)
C4 0.0302(12) 0.0335(13) 0.0207(12) -0.0132(9) 0.0019(9) -0.0034(9)
C19 0.0316(12) 0.0344(13) 0.0195(12) -0.0144(9) 0.0011(9) 0.0001(9)
C22 0.0348(12) 0.0326(13) 0.0307(13) -0.0156(10) 0.0003(10) -0.0013(10)
C13 0.0543(16) 0.0382(14) 0.0372(15) -0.0256(11) -0.0189(12) 0.0095(12)
C12 0.0395(14) 0.0409(15) 0.0421(16) -0.0218(12) -0.0115(11) 0.0002(11)
C8 0.0376(13) 0.0375(13) 0.0278(13) -0.0190(10) 0.0003(10) 0.0004(10)
C5 0.0353(13) 0.0371(14) 0.0311(14) -0.0154(11) -0.0041(10) 0.0015(10)
C27 0.0465(15) 0.0395(14) 0.0364(15) -0.0185(11) -0.0101(11) 0.0077(11)
C7 0.0458(15) 0.0352(14) 0.0333(15) -0.0162(11) 0.0042(11) 0.0040(11)
C23 0.0416(14) 0.0338(13) 0.0393(15) -0.0186(11) -0.0041(11) 0.0012(11)
C6 0.0393(14) 0.0403(15) 0.0518(18) -0.0218(13) -0.0106(12) 0.0077(12)
C24 0.0459(15) 0.0350(14) 0.0532(18) -0.0208(12) -0.0033(13) 0.0029(11)
C26 0.0556(17) 0.0515(17) 0.0461(17) -0.0193(14) -0.0187(14) 0.0098(14)
C25 0.0499(16) 0.0374(15) 0.0550(19) -0.0124(13) -0.0118(13) 0.0098(12)

loop_
_atom_type_symbol
_atom_type_description
_atom_type_scat_dispersion_real
_atom_type_scat_dispersion_imag
_atom_type_scat_source
C C 0.0033 0.0016 'International Tables Vol C Tables 4.2.6.8 and 6.1.1.4'
H H 0.0000 0.0000 'International Tables Vol C Tables 4.2.6.8 and 6.1.1.4'
N N 0.0061 0.0033 'International Tables Vol C Tables 4.2.6.8 and 6.1.1.4'
O O 0.0106 0.0060 'International Tables Vol C Tables 4.2.6.8 and 6.1.1.4'

loop_
_geom_angle_atom_site_label_1
_geom_angle_atom_site_label_2
_geom_angle_atom_site_label_3
_geom_angle
C9 O1 C2 115.53(17)
N1 N2 C1 112.15(19)
N1 N2 H2 121(2)
C1 N2 H2 126(2)
N2 N1 C3 107.14(18)
O2 C9 O1 122.8(2)
O2 C9 C10 126.19(19)
O1 C9 C10 110.98(18)
C15 C10 C9 117.7(2)
C11 C10 C9 122.43(19)
C11 C10 C15 119.8(2)
C10 C15 H15 120.0
C14 C15 C10 120.0(2)
C14 C15 H15 120.0
C16 C21 H21 119.8
C20 C21 H21 119.8
C20 C21 C16 120.4(2)
C21 C16 C17 117.8(2)
C21 C16 C3 121.8(2)
C17 C16 C3 120.4(2)
C21 C20 H20 119.0
C21 C20 C19 121.9(2)
C19 C20 H20 119.0
C10 C11 H11 120.1
C10 C11 C12 119.9(2)
C12 C11 H11 120.1
C15 C14 H14 119.9
C13 C14 C15 120.1(2)
C13 C14 H14 119.9
O1 C2 C3 126.3(2)
C1 C2 O1 125.78(19)
C1 C2 C3 107.9(2)
C16 C17 H17 119.3
C18 C17 C16 121.5(2)
C18 C17 H17 119.3
N1 C3 C16 121.2(2)
N1 C3 C2 107.6(2)
C2 C3 C16 131.1(2)
C17 C18 H18 119.4
C17 C18 C19 121.2(2)
C19 C18 H18 119.4
N2 C1 C2 105.21(19)
N2 C1 C4 119.8(2)
C2 C1 C4 135.0(2)
C1 C4 C5 119.4(2)
C8 C4 C1 128.5(2)
C8 C4 C5 112.0(2)
C20 C19 C22 120.6(2)
C18 C19 C20 117.1(2)
C18 C19 C22 122.2(2)
C27 C22 C19 120.8(2)
C27 C22 C23 117.5(2)
C23 C22 C19 121.7(2)
C14 C13 H13 119.9
C14 C13 C12 120.3(2)
C12 C13 H13 119.9
C11 C12 C13 119.9(2)
C11 C12 H12 120.1
C13 C12 H12 120.1
C4 C8 H8 124.0
C4 C8 C7 112.1(2)
C7 C8 H8 124.0
C4 C5 C6 105.0(2)
C4 C5 H5A 110.8(16)
C4 C5 H5B 110.8(17)
C6 C5 H5A 110.7(16)
C6 C5 H5B 111.9(17)
H5A C5 H5B 108(2)
C22 C27 H27 119.4
C26 C27 C22 121.2(2)
C26 C27 H27 119.4
C8 C7 C6 104.5(2)
C8 C7 H7A 110.9(17)
C8 C7 H7B 108.3(17)
C6 C7 H7A 114.0(18)
C6 C7 H7B 110.7(17)
H7A C7 H7B 108(2)
C22 C23 H23 119.6
C24 C23 C22 120.9(3)
C24 C23 H23 119.6
C5 C6 C7 106.5(2)
C5 C6 H6A 109.4(17)
C5 C6 H6B 114.1(17)
C7 C6 H6A 115.3(18)
C7 C6 H6B 108.1(17)
H6A C6 H6B 104(2)
C23 C24 H24 119.6
C25 C24 C23 120.8(2)
C25 C24 H24 119.6
C27 C26 H26 119.8
C27 C26 C25 120.5(3)
C25 C26 H26 119.8
C24 C25 C26 119.1(3)
C24 C25 H25 120.5
C26 C25 H25 120.5

loop_
_geom_bond_atom_site_label_1
_geom_bond_atom_site_label_2
_geom_bond_distance
O2 C9 1.194(3)
O1 C9 1.375(3)
O1 C2 1.397(3)
N2 N1 1.342(3)
N2 C1 1.349(3)
N2 H2 0.85(3)
N1 C3 1.345(3)
C9 C10 1.484(3)
C10 C15 1.391(3)
C10 C11 1.382(3)
C15 H15 0.9500
C15 C14 1.381(3)
C21 H21 0.9500
C21 C16 1.396(3)
C21 C20 1.379(3)
C16 C17 1.398(3)
C16 C3 1.459(3)
C20 H20 0.9500
C20 C19 1.401(3)
C11 H11 0.9500
C11 C12 1.386(3)
C14 H14 0.9500
C14 C13 1.373(3)
C2 C3 1.404(3)
C2 C1 1.376(3)
C17 H17 0.9500
C17 C18 1.373(3)
C18 H18 0.9500
C18 C19 1.396(3)
C1 C4 1.455(3)
C4 C8 1.340(3)
C4 C5 1.497(3)
C19 C22 1.478(3)
C22 C27 1.391(3)
C22 C23 1.404(3)
C13 H13 0.9500
C13 C12 1.386(4)
C12 H12 0.9500
C8 H8 0.9500
C8 C7 1.497(3)
C5 C6 1.529(3)
C5 H5A 1.02(3)
C5 H5B 0.99(3)
C27 H27 0.9500
C27 C26 1.376(4)
C7 C6 1.546(4)
C7 H7A 0.98(3)
C7 H7B 0.98(3)
C23 H23 0.9500
C23 C24 1.375(4)
C6 H6A 0.97(3)
C6 H6B 1.03(3)
C24 H24 0.9500
C24 C25 1.374(4)
C26 H26 0.9500
C26 C25 1.386(4)
C25 H25 0.9500

loop_
_geom_torsion_atom_site_label_1
_geom_torsion_atom_site_label_2
_geom_torsion_atom_site_label_3
_geom_torsion_atom_site_label_4
_geom_torsion
O2 C9 C10 C15 9.5(3)
O2 C9 C10 C11 -168.0(2)
O1 C9 C10 C15 -170.81(18)
O1 C9 C10 C11 11.7(3)
O1 C2 C3 N1 179.99(19)
O1 C2 C3 C16 -2.3(4)
O1 C2 C1 N2 -179.00(19)
O1 C2 C1 C4 3.3(4)
N2 N1 C3 C16 -178.95(17)
N2 N1 C3 C2 -0.9(2)
N2 C1 C4 C8 -178.8(2)
N2 C1 C4 C5 -2.2(3)
N1 N2 C1 C2 -1.7(2)
N1 N2 C1 C4 176.38(18)
C9 O1 C2 C3 85.0(3)
C9 O1 C2 C1 -94.9(2)
C9 C10 C15 C14 -177.2(2)
C9 C10 C11 C12 176.9(2)
C10 C15 C14 C13 0.1(3)
C10 C11 C12 C13 0.1(3)
C15 C10 C11 C12 -0.5(3)
C15 C14 C13 C12 -0.5(4)
C21 C16 C17 C18 -0.2(3)
C21 C16 C3 N1 -156.8(2)
C21 C16 C3 C2 25.7(3)
C21 C20 C19 C18 -1.4(3)
C21 C20 C19 C22 177.80(19)
C16 C21 C20 C19 0.6(3)
C16 C17 C18 C19 -0.7(3)
C20 C21 C16 C17 0.2(3)
C20 C21 C16 C3 -179.89(18)
C20 C19 C22 C27 -32.7(3)
C20 C19 C22 C23 146.8(2)
C11 C10 C15 C14 0.4(3)
C14 C13 C12 C11 0.4(4)
C2 O1 C9 O2 3.3(3)
C2 O1 C9 C10 -176.48(17)
C2 C1 C4 C8 -1.4(4)
C2 C1 C4 C5 175.2(2)
C17 C16 C3 N1 23.1(3)
C17 C16 C3 C2 -154.3(2)
C17 C18 C19 C20 1.5(3)
C17 C18 C19 C22 -177.8(2)
C3 C16 C17 C18 179.91(19)
C3 C2 C1 N2 1.1(2)
C3 C2 C1 C4 -176.6(2)
C18 C19 C22 C27 146.5(2)
C18 C19 C22 C23 -34.0(3)
C1 N2 N1 C3 1.7(2)
C1 C2 C3 N1 -0.1(2)
C1 C2 C3 C16 177.6(2)
C1 C4 C8 C7 175.8(2)
C1 C4 C5 C6 -177.7(2)
C4 C8 C7 C6 2.1(3)
C4 C5 C6 C7 1.9(3)
C19 C22 C27 C26 178.3(2)
C19 C22 C23 C24 -178.6(2)
C22 C27 C26 C25 0.5(4)
C22 C23 C24 C25 0.0(4)
C8 C4 C5 C6 -0.6(3)
C8 C7 C6 C5 -2.4(3)
C5 C4 C8 C7 -1.0(3)
C27 C22 C23 C24 1.0(3)
C27 C26 C25 C24 0.6(4)
C23 C22 C27 C26 -1.3(4)
C23 C24 C25 C26 -0.8(4)
